data_1557744
loop_
_publ_author_name
'Bindi, Luca'
'Zaccarini, Federica'
'Bonazzi, Paola'
'Grammatikopoulos, Tassos'
'Tsikouras, Basilios'
'Stanley, Chris'
'Garuti, Giorgio'

_publ_section_title
;
 Eliopoulosite, V7S8, A New Sulfide from the Podiform Chromitite of the
 Othrys Ophiolite, Greece
;
_journal_issue 3
_journal_name_full Minerals
_journal_page_first 245
_journal_paper_doi 10.3390/min10030245
_journal_volume 10
_journal_year 2020
_chemical_formula_sum 'S8 V7'
_chemical_formula_weight 613.06
_chemical_name_mineral eliopoulosite
_space_group_IT_number 154
_space_group_name_Hall 'P 32 2"'
_space_group_name_H-M_alt 'P 32 2 1'
_symmetry_cell_setting trigonal
_symmetry_space_group_name_H-M 'P 32 2 1'
_atom_sites_solution_primary direct
_atom_sites_solution_secondary difmap
_audit_creation_method SHELXL-97
_cell_angle_alpha 90.00
_cell_angle_beta 90.00
_cell_angle_gamma 120.00
_cell_formula_units_Z 3
_cell_length_a 6.689(3)
_cell_length_b 6.689(3)
_cell_length_c 17.403(6)
_cell_measurement_reflns_used 199
_cell_measurement_temperature 293(2)
_cell_measurement_theta_max 10.3
_cell_measurement_theta_min 7.5
_cell_volume 674.3(5)
_computing_cell_refinement 'APEX3 (Bruker Inc., 2016)'
_computing_data_collection 'APEX3 (Bruker Inc., 2016)'
_computing_data_reduction 'APEX3 (Bruker Inc., 2016)'
_computing_molecular_graphics 'DIAMOND (Brandenburg, 2001)'
_computing_publication_material 'SHELXL-97 (Sheldrick, 2008)'
_computing_structure_refinement 'SHELXL-97 (Sheldrick, 2008)'
_computing_structure_solution 'SHELXS-97 (Sheldrick, 2008)'
_diffrn_ambient_temperature 293(2)
_diffrn_measured_fraction_theta_full 0.994
_diffrn_measured_fraction_theta_max 0.994
_diffrn_measurement_device_type 'Bruker D8 Venture'
_diffrn_measurement_method '\w scans'
_diffrn_radiation_monochromator graphite
_diffrn_radiation_source 'fine-focus sealed tube'
_diffrn_radiation_type MoK\a
_diffrn_radiation_wavelength 0.71073
_diffrn_reflns_av_R_equivalents 0.0412
_diffrn_reflns_av_sigmaI/netI 0.0356
_diffrn_reflns_limit_h_max 4
_diffrn_reflns_limit_h_min -9
_diffrn_reflns_limit_k_max 9
_diffrn_reflns_limit_k_min -9
_diffrn_reflns_limit_l_max 23
_diffrn_reflns_limit_l_min -23
_diffrn_reflns_number 3252
_diffrn_reflns_theta_full 31.12
_diffrn_reflns_theta_max 31.12
_diffrn_reflns_theta_min 3.51
_exptl_absorpt_coefficient_mu 8.744
_exptl_absorpt_correction_T_max 0.988
_exptl_absorpt_correction_T_min 0.925
_exptl_absorpt_correction_type multi-scan
_exptl_absorpt_process_details '(<i>ABSPACK</i>; Bruker Inc., 2016)'
_exptl_crystal_colour black
_exptl_crystal_density_diffrn 4.529
_exptl_crystal_density_method 'not measured'
_exptl_crystal_description block
_exptl_crystal_F_000 867
_exptl_crystal_size_max 0.020
_exptl_crystal_size_mid 0.015
_exptl_crystal_size_min 0.010
_refine_diff_density_max 1.307
_refine_diff_density_min -1.292
_refine_diff_density_rms 0.301
_refine_ls_abs_structure_details 'Flack H D (1983), Acta Cryst. A39, 876-881'
_refine_ls_abs_structure_Flack 0.1(5)
_refine_ls_extinction_method none
_refine_ls_goodness_of_fit_ref 0.924
_refine_ls_matrix_type full
_refine_ls_number_parameters 79
_refine_ls_number_reflns 1289
_refine_ls_number_restraints 0
_refine_ls_restrained_S_all 0.924
_refine_ls_R_factor_all 0.0537
_refine_ls_R_factor_gt 0.0363
_refine_ls_shift/su_max 0.000
_refine_ls_shift/su_mean 0.000
_refine_ls_structure_factor_coef Fsqd
_refine_ls_weighting_details 'calc w=1/[\s^2^(Fo^2^)+(0.1078P)^2^+0.0000P] where P=(Fo^2^+2Fc^2^)/3'
_refine_ls_weighting_scheme calc
_refine_ls_wR_factor_gt 0.1681
_refine_ls_wR_factor_ref 0.1741
_reflns_number_gt 398
_reflns_number_total 1289
_reflns_threshold_expression >2sigma(I)
_cod_data_source_file minerals-740211-SI.cif
_cod_data_source_block eliopoulosite
_cod_original_cell_volume 674.4(5)
_cod_original_sg_symbol_H-M 'P32 2 1'
_cod_database_code 1557744

loop_
_symmetry_equiv_pos_as_xyz
'x, y, z'
'-y, x-y, z+2/3'
'-x+y, -x, z+1/3'
'y, x, -z'
'x-y, -y, -z+1/3'
'-x, -x+y, -z+2/3'

loop_
_atom_site_label
_atom_site_type_symbol
_atom_site_fract_x
_atom_site_fract_y
_atom_site_fract_z
_atom_site_U_iso_or_equiv
_atom_site_adp_type
_atom_site_occupancy
_atom_site_symmetry_multiplicity
_atom_site_calc_flag
_atom_site_refinement_flags
_atom_site_disorder_assembly
_atom_site_disorder_group
V1 V 0.0001(6) 0.0000 0.6667 0.0088(6) Uani 0.749(6) 2 d SP . .
V2 V 0.5005(6) 0.0000 0.6667 0.0095(6) Uani 0.762(6) 2 d SP . .
V3 V 0.0006(7) 0.0000 0.1667 0.0113(6) Uani 0.755(6) 2 d SP . .
V4 V 0.5010(7) 0.0000 0.1667 0.0187(8) Uani 0.749(7) 2 d SP . .
V5 V 0.4996(4) 0.4997(5) 0.16664(5) 0.0060(3) Uani 1 1 d . . .
V6 V 0.4997(5) 0.4996(5) 0.33327(5) 0.0120(4) Uani 1 1 d . . .
S1 S 0.1663(7) 0.3343(6) 0.08309(11) 0.0227(4) Uani 1 1 d . . .
S2 S 0.1659(7) 0.3328(7) 0.41639(11) 0.0226(4) Uani 1 1 d . . .
S3 S 0.1661(7) 0.3331(6) 0.74976(11) 0.0226(4) Uani 1 1 d . . .
S4 S 0.3333(6) 0.6673(7) 0.25009(11) 0.0228(4) Uani 1 1 d . . .

loop_
_atom_site_aniso_label
_atom_site_aniso_U_11
_atom_site_aniso_U_22
_atom_site_aniso_U_33
_atom_site_aniso_U_23
_atom_site_aniso_U_13
_atom_site_aniso_U_12
V1 0.0112(9) 0.0079(12) 0.0063(10) 0.0014(15) 0.0007(8) 0.0040(6)
V2 0.0103(8) 0.0110(13) 0.0074(12) -0.0009(15) -0.0005(8) 0.0055(7)
V3 0.0056(8) 0.0197(19) 0.0132(12) 0.001(2) 0.0006(10) 0.0098(9)
V4 0.0232(12) 0.029(2) 0.0060(13) 0.000(2) -0.0001(11) 0.0144(11)
V5 0.0078(6) 0.0074(5) 0.0036(7) -0.0009(4) 0.0013(6) 0.0043(5)
V6 0.0100(5) 0.0120(6) 0.0103(8) 0.0010(6) -0.0016(5) 0.0027(5)
S1 0.0189(13) 0.0414(13) 0.0159(8) 0.0079(14) 0.0065(13) 0.0211(13)
S2 0.0188(13) 0.0404(15) 0.0157(8) 0.0023(15) 0.0031(12) 0.0203(14)
S3 0.0178(13) 0.0411(15) 0.0159(9) 0.0034(15) 0.0032(13) 0.0199(14)
S4 0.0173(11) 0.0398(14) 0.0167(8) 0.0048(14) 0.0020(14) 0.0181(12)

loop_
_atom_type_symbol
_atom_type_description
_atom_type_scat_dispersion_real
_atom_type_scat_dispersion_imag
_atom_type_scat_source
V V 0.3005 0.5294 'International Tables Vol C Tables 4.2.6.8 and 6.1.1.4'
S S 0.1246 0.1234 'International Tables Vol C Tables 4.2.6.8 and 6.1.1.4'

loop_
_geom_angle_atom_site_label_1
_geom_angle_atom_site_label_2
_geom_angle_atom_site_label_3
_geom_angle
_geom_angle_site_symmetry_1
_geom_angle_site_symmetry_3
_geom_angle_publ_flag
S2 V1 S2 92.2(2) 3 4_556 ?
S2 V1 S3 87.74(10) 3 . ?
S2 V1 S3 92.39(15) 4_556 . ?
S2 V1 S3 92.39(15) 3 5_556 ?
S2 V1 S3 87.74(10) 4_556 5_556 ?
S3 V1 S3 179.8(3) . 5_556 ?
S2 V1 S1 87.77(9) 3 2 ?
S2 V1 S1 179.77(16) 4_556 2 ?
S3 V1 S1 87.84(10) . 2 ?
S3 V1 S1 92.03(17) 5_556 2 ?
S2 V1 S1 179.77(17) 3 6 ?
S2 V1 S1 87.77(9) 4_556 6 ?
S3 V1 S1 92.03(16) . 6 ?
S3 V1 S1 87.84(10) 5_556 6 ?
S1 V1 S1 92.26(19) 2 6 ?
S2 V1 V3 126.89(15) 3 3 ?
S2 V1 V3 53.21(9) 4_556 3 ?
S3 V1 V3 126.91(8) . 3 ?
S3 V1 V3 53.09(9) 5_556 3 ?
S1 V1 V3 126.65(19) 2 3 ?
S1 V1 V3 53.25(6) 6 3 ?
S2 V1 V3 53.21(9) 3 2 ?
S2 V1 V3 126.89(15) 4_556 2 ?
S3 V1 V3 53.09(9) . 2 ?
S3 V1 V3 126.91(9) 5_556 2 ?
S1 V1 V3 53.25(6) 2 2 ?
S1 V1 V3 126.65(19) 6 2 ?
V3 V1 V3 179.9(2) 3 2 ?
S1 V2 S1 92.6(2) 2_655 6_655 ?
S1 V2 S2 87.72(10) 2_655 3 ?
S1 V2 S2 179.6(2) 6_655 3 ?
S1 V2 S2 179.6(2) 2_655 4_556 ?
S1 V2 S2 87.72(10) 6_655 4_556 ?
S2 V2 S2 92.0(2) 3 4_556 ?
S1 V2 S4 87.86(11) 2_655 4_556 ?
S1 V2 S4 92.11(15) 6_655 4_556 ?
S2 V2 S4 87.68(12) 3 4_556 ?
S2 V2 S4 92.36(14) 4_556 4_556 ?
S1 V2 S4 92.11(15) 2_655 3 ?
S1 V2 S4 87.86(11) 6_655 3 ?
S2 V2 S4 92.36(14) 3 3 ?
S2 V2 S4 87.68(12) 4_556 3 ?
S4 V2 S4 179.9(3) 4_556 3 ?
S1 V2 V5 53.17(8) 2_655 2_655 ?
S1 V2 V5 126.86(15) 6_655 2_655 ?
S2 V2 V5 53.18(8) 3 2_655 ?
S2 V2 V5 126.79(14) 4_556 2_655 ?
S4 V2 V5 53.13(8) 4_556 2_655 ?
S4 V2 V5 126.87(8) 3 2_655 ?
S1 V2 V5 126.86(14) 2_655 6_655 ?
S1 V2 V5 53.17(9) 6_655 6_655 ?
S2 V2 V5 126.79(14) 3 6_655 ?
S2 V2 V5 53.18(8) 4_556 6_655 ?
S4 V2 V5 126.87(8) 4_556 6_655 ?
S4 V2 V5 53.13(8) 3 6_655 ?
V5 V2 V5 179.96(18) 2_655 6_655 ?
S3 V3 S3 92.5(2) 4_556 3_554 ?
S3 V3 S2 87.48(9) 4_556 6 ?
S3 V3 S2 179.9(2) 3_554 6 ?
S3 V3 S2 179.91(19) 4_556 2_554 ?
S3 V3 S2 87.48(9) 3_554 2_554 ?
S2 V3 S2 92.5(2) 6 2_554 ?
S3 V3 S1 87.68(15) 4_556 5 ?
S3 V3 S1 92.62(15) 3_554 5 ?
S2 V3 S1 87.46(15) 6 5 ?
S2 V3 S1 92.24(16) 2_554 5 ?
S3 V3 S1 92.62(16) 4_556 . ?
S3 V3 S1 87.68(15) 3_554 . ?
S2 V3 S1 92.24(16) 6 . ?
S2 V3 S1 87.46(15) 2_554 . ?
S1 V3 S1 179.6(3) 5 . ?
S3 V3 V1 127.13(17) 4_556 3_554 ?
S3 V3 V1 53.01(8) 3_554 3_554 ?
S2 V3 V1 126.93(13) 6 3_554 ?
S2 V3 V1 52.93(12) 2_554 3_554 ?
S1 V3 V1 126.89(10) 5 3_554 ?
S1 V3 V1 53.11(10) . 3_554 ?
S3 V3 V1 53.01(8) 4_556 2_554 ?
S3 V3 V1 127.13(17) 3_554 2_554 ?
S2 V3 V1 52.93(12) 6 2_554 ?
S2 V3 V1 126.93(13) 2_554 2_554 ?
S1 V3 V1 53.11(10) 5 2_554 ?
S1 V3 V1 126.89(10) . 2_554 ?
V1 V3 V1 179.8(2) 3_554 2_554 ?
S4 V4 S4 179.6(3) 1_545 5_665 ?
S4 V4 S2 87.70(13) 1_545 6_655 ?
S4 V4 S2 92.60(17) 5_665 6_655 ?
S4 V4 S2 92.60(17) 1_545 2_654 ?
S4 V4 S2 87.70(13) 5_665 2_654 ?
S2 V4 S2 92.6(2) 6_655 2_654 ?
S4 V4 S3 87.33(13) 1_545 4_556 ?
S4 V4 S3 92.37(17) 5_665 4_556 ?
S2 V4 S3 87.61(9) 6_655 4_556 ?
S2 V4 S3 179.77(19) 2_654 4_556 ?
S4 V4 S3 92.37(17) 1_545 3_554 ?
S4 V4 S3 87.32(13) 5_665 3_554 ?
S2 V4 S3 179.78(19) 6_655 3_554 ?
S2 V4 S3 87.61(9) 2_654 3_554 ?
S3 V4 S3 92.2(2) 4_556 3_554 ?
S4 V4 V6 53.00(9) 1_545 6_655 ?
S4 V4 V6 127.00(9) 5_665 6_655 ?
S2 V4 V6 53.06(9) 6_655 6_655 ?
S2 V4 V6 127.10(15) 2_654 6_655 ?
S3 V4 V6 52.99(9) 4_556 6_655 ?
S3 V4 V6 126.84(16) 3_554 6_655 ?
S4 V4 V6 127.00(9) 1_545 2_654 ?
S4 V4 V6 53.00(9) 5_665 2_654 ?
S2 V4 V6 127.10(15) 6_655 2_654 ?
S2 V4 V6 53.06(9) 2_654 2_654 ?
S3 V4 V6 126.84(16) 4_556 2_654 ?
S3 V4 V6 52.99(9) 3_554 2_654 ?
V6 V4 V6 179.8(2) 6_655 2_654 ?
S1 V5 S4 92.48(13) 5_665 5_665 ?
S1 V5 S1 179.82(17) 5_665 . ?
S4 V5 S1 87.68(12) 5_665 . ?
S1 V5 S2 92.46(12) 5_665 2_664 ?
S4 V5 S2 87.52(11) 5_665 2_664 ?
S1 V5 S2 87.50(13) . 2_664 ?
S1 V5 S4 87.50(11) 5_665 . ?
S4 V5 S4 179.95(18) 5_665 . ?
S1 V5 S4 92.33(13) . . ?
S2 V5 S4 92.43(16) 2_664 . ?
S1 V5 S3 87.42(14) 5_665 4_556 ?
S4 V5 S3 92.33(16) 5_665 4_556 ?
S1 V5 S3 92.62(12) . 4_556 ?
S2 V5 S3 179.8(3) 2_664 4_556 ?
S4 V5 S3 87.71(12) . 4_556 ?
S1 V5 V6 52.91(10) 5_665 . ?
S4 V5 V6 126.90(15) 5_665 . ?
S1 V5 V6 127.00(11) . . ?
S2 V5 V6 127.00(12) 2_664 . ?
S4 V5 V6 53.12(9) . . ?
S3 V5 V6 53.02(10) 4_556 . ?
S1 V5 V2 127.09(12) 5_665 3_664 ?
S4 V5 V2 53.06(7) 5_665 3_664 ?
S1 V5 V2 53.00(10) . 3_664 ?
S2 V5 V2 53.03(11) 2_664 3_664 ?
S4 V5 V2 126.92(12) . 3_664 ?
S3 V5 V2 126.95(12) 4_556 3_664 ?
V6 V5 V2 179.96(17) . 3_664 ?
S1 V6 S4 92.29(13) 5_665 6_655 ?
S1 V6 S3 87.72(10) 5_665 4_556 ?
S4 V6 S3 92.35(15) 6_655 4_556 ?
S1 V6 S3 92.26(14) 5_665 2_664 ?
S4 V6 S3 87.53(12) 6_655 2_664 ?
S3 V6 S3 179.88(18) 4_556 2_664 ?
S1 V6 S2 179.9(2) 5_665 . ?
S4 V6 S2 87.77(11) 6_655 . ?
S3 V6 S2 92.21(13) 4_556 . ?
S3 V6 S2 87.81(11) 2_664 . ?
S1 V6 S4 87.69(11) 5_665 . ?
S4 V6 S4 179.74(19) 6_655 . ?
S3 V6 S4 87.90(12) 4_556 . ?
S3 V6 S4 92.21(16) 2_664 . ?
S2 V6 S4 92.25(13) . . ?
S1 V6 V5 53.12(8) 5_665 . ?
S4 V6 V5 126.98(15) 6_655 . ?
S3 V6 V5 53.22(8) 4_556 . ?
S3 V6 V5 126.84(13) 2_664 . ?
S2 V6 V5 126.79(13) . . ?
S4 V6 V5 53.18(8) . . ?
S1 V6 V4 126.98(15) 5_665 3_665 ?
S4 V6 V4 53.05(7) 6_655 3_665 ?
S3 V6 V4 126.71(13) 4_556 3_665 ?
S3 V6 V4 53.23(10) 2_664 3_665 ?
S2 V6 V4 53.11(10) . 3_665 ?
S4 V6 V4 126.78(11) . 3_665 ?
V5 V6 V4 179.9(2) . 3_665 ?
V6 S1 V2 87.88(9) 5_565 3_664 ?
V6 S1 V5 73.97(13) 5_565 5_565 ?
V2 S1 V5 133.15(19) 3_664 5_565 ?
V6 S1 V5 133.09(18) 5_565 . ?
V2 S1 V5 73.83(13) 3_664 . ?
V5 S1 V5 87.64(9) 5_565 . ?
V6 S1 V1 87.86(11) 5_565 3_554 ?
V2 S1 V1 87.59(12) 3_664 3_554 ?
V5 S1 V1 132.94(19) 5_565 3_554 ?
V5 S1 V1 132.54(18) . 3_554 ?
V6 S1 V3 133.1(2) 5_565 . ?
V2 S1 V3 132.4(2) 3_664 . ?
V5 S1 V3 87.65(11) 5_565 . ?
V5 S1 V3 87.31(12) . . ?
V1 S1 V3 73.64(11) 3_554 . ?
V1 S2 V2 87.90(12) 2_554 2_554 ?
V1 S2 V6 87.70(11) 2_554 . ?
V2 S2 V6 87.72(9) 2_554 . ?
V1 S2 V4 132.77(19) 2_554 3_665 ?
V2 S2 V4 132.80(18) 2_554 3_665 ?
V6 S2 V4 73.82(13) . 3_665 ?
V1 S2 V5 133.1(2) 2_554 3_565 ?
V2 S2 V5 73.79(13) 2_554 3_565 ?
V6 S2 V5 132.7(2) . 3_565 ?
V4 S2 V5 87.46(14) 3_665 3_565 ?
V1 S2 V3 73.87(11) 2_554 3 ?
V2 S2 V3 133.02(18) 2_554 3 ?
V6 S2 V3 132.82(19) . 3 ?
V4 S2 V3 87.44(14) 3_665 3 ?
V5 S2 V3 87.65(11) 3_565 3 ?
V1 S3 V6 87.70(11) . 4_556 ?
V1 S3 V6 87.86(11) . 3_565 ?
V6 S3 V6 87.74(8) 4_556 3_565 ?
V1 S3 V3 73.90(10) . 2 ?
V6 S3 V3 132.83(19) 4_556 2 ?
V6 S3 V3 133.0(2) 3_565 2 ?
V1 S3 V5 132.7(2) . 4_556 ?
V6 S3 V5 73.76(12) 4_556 4_556 ?
V6 S3 V5 132.8(2) 3_565 4_556 ?
V3 S3 V5 87.45(11) 2 4_556 ?
V1 S3 V4 133.08(19) . 2 ?
V6 S3 V4 132.72(16) 4_556 2 ?
V6 S3 V4 73.78(13) 3_565 2 ?
V3 S3 V4 87.65(14) 2 2 ?
V5 S3 V4 87.53(13) 4_556 2 ?
V6 S4 V4 73.95(12) 6_665 1_565 ?
V6 S4 V2 87.73(10) 6_665 2_554 ?
V4 S4 V2 133.1(2) 1_565 2_554 ?
V6 S4 V5 133.04(17) 6_665 5_565 ?
V4 S4 V5 87.77(15) 1_565 5_565 ?
V2 S4 V5 73.80(10) 2_554 5_565 ?
V6 S4 V6 87.69(8) 6_665 . ?
V4 S4 V6 132.7(2) 1_565 . ?
V2 S4 V6 87.67(10) 2_554 . ?
V5 S4 V6 132.70(19) 5_565 . ?
V6 S4 V5 132.88(16) 6_665 . ?
V4 S4 V5 87.51(14) 1_565 . ?
V2 S4 V5 132.74(19) 2_554 . ?
V5 S4 V5 87.54(9) 5_565 . ?
V6 S4 V5 73.70(10) . . ?

loop_
_geom_bond_atom_site_label_1
_geom_bond_atom_site_label_2
_geom_bond_distance
_geom_bond_site_symmetry_2
_geom_bond_publ_flag
V1 S2 2.409(5) 3 ?
V1 S2 2.409(5) 4_556 ?
V1 S3 2.411(3) . ?
V1 S3 2.411(3) 5_556 ?
V1 S1 2.418(4) 2 ?
V1 S1 2.418(4) 6 ?
V1 V3 2.9006(10) 3 ?
V1 V3 2.9006(10) 2 ?
V2 S1 2.412(4) 2_655 ?
V2 S1 2.412(4) 6_655 ?
V2 S2 2.413(5) 3 ?
V2 S2 2.413(5) 4_556 ?
V2 S4 2.414(3) 4_556 ?
V2 S4 2.414(3) 3 ?
V2 V5 2.9001(13) 2_655 ?
V2 V5 2.9001(13) 6_655 ?
V3 S3 2.414(4) 4_556 ?
V3 S3 2.414(4) 3_554 ?
V3 S2 2.418(3) 6 ?
V3 S2 2.418(3) 2_554 ?
V3 S1 2.422(3) 5 ?
V3 S1 2.422(3) . ?
V3 V1 2.9006(10) 3_554 ?
V3 V1 2.9006(10) 2_554 ?
V4 S4 2.413(3) 1_545 ?
V4 S4 2.413(3) 5_665 ?
V4 S2 2.417(4) 6_655 ?
V4 S2 2.417(4) 2_654 ?
V4 S3 2.421(5) 4_556 ?
V4 S3 2.421(5) 3_554 ?
V4 V6 2.9018(14) 6_655 ?
V4 V6 2.9018(14) 2_654 ?
V5 S1 2.413(4) 5_665 ?
V5 S4 2.416(3) 5_665 ?
V5 S1 2.417(4) . ?
V5 S2 2.418(4) 2_664 ?
V5 S4 2.419(3) . ?
V5 S3 2.419(4) 4_556 ?
V5 V6 2.8998(12) . ?
V5 V2 2.9001(13) 3_664 ?
V6 S1 2.407(4) 5_665 ?
V6 S4 2.411(4) 6_655 ?
V6 S3 2.413(4) 4_556 ?
V6 S3 2.413(4) 2_664 ?
V6 S2 2.415(4) . ?
V6 S4 2.417(4) . ?
V6 V4 2.9018(14) 3_665 ?
S1 V6 2.407(4) 5_565 ?
S1 V2 2.412(4) 3_664 ?
S1 V5 2.413(4) 5_565 ?
S1 V1 2.418(4) 3_554 ?
S2 V1 2.409(5) 2_554 ?
S2 V2 2.413(5) 2_554 ?
S2 V4 2.417(4) 3_665 ?
S2 V5 2.418(4) 3_565 ?
S2 V3 2.418(3) 3 ?
S3 V6 2.413(4) 4_556 ?
S3 V6 2.413(4) 3_565 ?
S3 V3 2.414(4) 2 ?
S3 V5 2.419(4) 4_556 ?
S3 V4 2.421(5) 2 ?
S4 V6 2.411(4) 6_665 ?
S4 V4 2.413(3) 1_565 ?
S4 V2 2.414(3) 2_554 ?
S4 V5 2.416(3) 5_565 ?
